data_2230057
loop_
_publ_author_name
'Huang, Miao-Ling'
'Lin, Zhi-Yang'

_publ_section_title
;
 4-(4-Methylbenzenesulfonamido)benzoic acid
 <i>N</i>,<i>N</i>-dimethylformamide monosolvate
;
_journal_coeditor_code KP2315
_journal_issue 5
_journal_name_full 'Acta Crystallographica Section E'
_journal_page_first o1062
_journal_paper_doi 10.1107/S1600536811011949
_journal_volume 67
_journal_year 2011
_chemical_formula_iupac 'C14 H13 N O4 S, C3 H7 N O'
_chemical_formula_moiety 'C14 H13 N O4 S, C3 H7 N O'
_chemical_formula_sum 'C17 H20 N2 O5 S'
_chemical_formula_weight 364.41
_chemical_name_systematic
;
4-(4-Methylbenzenesulfonamido)benzoic acid
<i>N</i>,<i>N</i>-dimethylformamide monosolvate
;
_space_group_IT_number 14
_symmetry_cell_setting monoclinic
_symmetry_space_group_name_Hall '-P 2yn'
_symmetry_space_group_name_H-M 'P 1 21/n 1'
_atom_sites_solution_hydrogens geom
_atom_sites_solution_primary direct
_atom_sites_solution_secondary difmap
_audit_creation_method SHELXL-97
_cell_angle_alpha 90.00
_cell_angle_beta 98.0100(10)
_cell_angle_gamma 90.00
_cell_formula_units_Z 4
_cell_length_a 8.0953(10)
_cell_length_b 25.151(3)
_cell_length_c 8.8840(11)
_cell_measurement_reflns_used 3230
_cell_measurement_temperature 296(2)
_cell_measurement_theta_max 25.01
_cell_measurement_theta_min 2.45
_cell_volume 1791.2(4)
_computing_cell_refinement 'SAINT (Bruker, 2003)'
_computing_data_collection 'SMART (Bruker, 2001)'
_computing_data_reduction 'SAINT (Bruker, 2003)'
_computing_molecular_graphics 'SHELXTL (Sheldrick, 2008)'
_computing_publication_material 'SHELXTL (Sheldrick, 2008)'
_computing_structure_refinement 'SHELXL97 (Sheldrick, 2008)'
_computing_structure_solution 'SHELXS97 (Sheldrick, 2008)'
_diffrn_ambient_temperature 296(2)
_diffrn_measured_fraction_theta_full 1.000
_diffrn_measured_fraction_theta_max 1.000
_diffrn_measurement_device_type 'Bruker SMART CCD area-detector'
_diffrn_measurement_method 'phi and omega scans'
_diffrn_radiation_monochromator graphite
_diffrn_radiation_source 'fine-focus sealed tube'
_diffrn_radiation_type MoK\a
_diffrn_radiation_wavelength 0.71073
_diffrn_reflns_av_R_equivalents 0.0236
_diffrn_reflns_av_sigmaI/netI 0.0252
_diffrn_reflns_limit_h_max 9
_diffrn_reflns_limit_h_min -9
_diffrn_reflns_limit_k_max 30
_diffrn_reflns_limit_k_min -23
_diffrn_reflns_limit_l_max 10
_diffrn_reflns_limit_l_min -10
_diffrn_reflns_number 9993
_diffrn_reflns_theta_full 25.49
_diffrn_reflns_theta_max 25.49
_diffrn_reflns_theta_min 2.45
_diffrn_standards_decay_% 0
_diffrn_standards_interval_count 0
_diffrn_standards_interval_time 0
_diffrn_standards_number 0
_exptl_absorpt_coefficient_mu 0.210
_exptl_absorpt_correction_T_max 0.9493
_exptl_absorpt_correction_T_min 0.9225
_exptl_absorpt_correction_type multi-scan
_exptl_absorpt_process_details '(<i>SADABS</i>; Sheldrick, 2003)'
_exptl_crystal_colour colourless
_exptl_crystal_density_diffrn 1.351
_exptl_crystal_density_method 'not measured'
_exptl_crystal_description block
_exptl_crystal_F_000 768
_exptl_crystal_size_max 0.39
_exptl_crystal_size_mid 0.29
_exptl_crystal_size_min 0.25
_refine_diff_density_max 0.353
_refine_diff_density_min -0.373
_refine_ls_extinction_method none
_refine_ls_goodness_of_fit_ref 1.041
_refine_ls_hydrogen_treatment constr
_refine_ls_matrix_type full
_refine_ls_number_parameters 230
_refine_ls_number_reflns 3336
_refine_ls_number_restraints 0
_refine_ls_restrained_S_all 1.041
_refine_ls_R_factor_all 0.0546
_refine_ls_R_factor_gt 0.0391
_refine_ls_shift/su_max 0.000
_refine_ls_shift/su_mean 0.000
_refine_ls_structure_factor_coef Fsqd
_refine_ls_weighting_details 'calc w=1/[\s^2^(Fo^2^)+(0.0517P)^2^+0.5453P] where P=(Fo^2^+2Fc^2^)/3'
_refine_ls_weighting_scheme calc
_refine_ls_wR_factor_gt 0.1008
_refine_ls_wR_factor_ref 0.1108
_reflns_number_gt 2570
_reflns_number_total 3336
_reflns_threshold_expression >2sigma(I)
_cod_data_source_file kp2315.cif
_cod_data_source_block I
_cod_original_cell_volume 1791.1(4)
_cod_original_sg_symbol_H-M 'P 21/n'
_cod_database_code 2230057
_cod_database_fobs_code 2230057

loop_
_symmetry_equiv_pos_as_xyz
'x, y, z'
'-x+1/2, y+1/2, -z+1/2'
'-x, -y, -z'
'x-1/2, -y-1/2, z-1/2'

loop_
_atom_site_type_symbol
_atom_site_label
_atom_site_fract_x
_atom_site_fract_y
_atom_site_fract_z
_atom_site_U_iso_or_equiv
_atom_site_adp_type
_atom_site_calc_flag
_atom_site_refinement_flags
_atom_site_occupancy
_atom_site_disorder_assembly
_atom_site_disorder_group
C C1 0.3556(2) 0.05871(7) 0.1256(2) 0.0380(4) Uani d . 1 . .
C C2 0.4907(2) 0.07414(9) 0.0562(2) 0.0498(5) Uani d . 1 . .
H H2 0.4753 0.0971 -0.0266 0.060 Uiso calc R 1 . .
C C3 0.6483(2) 0.05551(9) 0.1098(2) 0.0488(5) Uani d . 1 . .
H H3 0.7388 0.0665 0.0637 0.059 Uiso calc R 1 . .
C C4 0.6733(2) 0.02077(8) 0.2312(2) 0.0400(4) Uani d . 1 . .
C C5 0.5375(2) 0.00633(8) 0.3018(2) 0.0449(5) Uani d . 1 . .
H H5 0.5529 -0.0167 0.3846 0.054 Uiso calc R 1 . .
C C6 0.3800(2) 0.02563(8) 0.2509(2) 0.0451(5) Uani d . 1 . .
H H6 0.2905 0.0164 0.3008 0.054 Uiso calc R 1 . .
C C7 0.8422(2) -0.00147(8) 0.2797(2) 0.0452(5) Uani d . 1 . .
C C8 0.1600(2) 0.17188(8) 0.1824(2) 0.0459(5) Uani d . 1 . .
C C9 0.2493(3) 0.21904(9) 0.1886(3) 0.0560(6) Uani d . 1 . .
H H9 0.2980 0.2302 0.1052 0.067 Uiso calc R 1 . .
C C10 0.2656(3) 0.24944(9) 0.3195(3) 0.0632(6) Uani d . 1 . .
H H10 0.3253 0.2811 0.3230 0.076 Uiso calc R 1 . .
C C11 0.1950(3) 0.23365(9) 0.4452(3) 0.0602(6) Uani d . 1 . .
C C12 0.1080(3) 0.18598(10) 0.4370(3) 0.0625(6) Uani d . 1 . .
H H12 0.0610 0.1745 0.5211 0.075 Uiso calc R 1 . .
C C13 0.0896(3) 0.15518(9) 0.3078(3) 0.0555(6) Uani d . 1 . .
H H13 0.0303 0.1234 0.3047 0.067 Uiso calc R 1 . .
C C14 0.2119(4) 0.26663(12) 0.5889(4) 0.0878(9) Uani d . 1 . .
H H14A 0.1492 0.2989 0.5700 0.132 Uiso calc R 1 . .
H H14B 0.3273 0.2750 0.6199 0.132 Uiso calc R 1 . .
H H14C 0.1699 0.2469 0.6679 0.132 Uiso calc R 1 . .
C C15 0.7728(3) 0.09910(9) 0.6138(2) 0.0540(6) Uani d . 1 . .
H H15 0.7882 0.0853 0.7119 0.065 Uiso calc R 1 . .
C C16 0.6101(3) 0.15217(11) 0.4239(3) 0.0717(7) Uani d . 1 . .
H H16A 0.7017 0.1442 0.3698 0.108 Uiso calc R 1 . .
H H16B 0.5986 0.1900 0.4319 0.108 Uiso calc R 1 . .
H H16C 0.5092 0.1375 0.3702 0.108 Uiso calc R 1 . .
C C17 0.5200(4) 0.13996(13) 0.6762(4) 0.0936(10) Uani d . 1 . .
H H17A 0.5620 0.1273 0.7761 0.140 Uiso calc R 1 . .
H H17B 0.4173 0.1221 0.6400 0.140 Uiso calc R 1 . .
H H17C 0.5005 0.1776 0.6802 0.140 Uiso calc R 1 . .
N N1 0.18945(19) 0.07351(7) 0.06580(18) 0.0446(4) Uani d . 1 . .
H H1 0.1149 0.0489 0.0558 0.054 Uiso calc R 1 . .
N N2 0.6410(2) 0.12933(7) 0.5741(2) 0.0518(4) Uani d . 1 . .
O O1 0.96596(17) 0.01262(6) 0.22823(18) 0.0589(4) Uani d . 1 . .
O O2 0.84373(17) -0.03862(7) 0.38401(19) 0.0628(4) Uani d . 1 . .
H H2A 0.9385 -0.0505 0.4047 0.094 Uiso calc R 1 . .
O O3 0.2361(2) 0.15441(7) -0.08607(17) 0.0661(5) Uani d . 1 . .
O O4 -0.04468(18) 0.12891(6) -0.03477(18) 0.0621(4) Uani d . 1 . .
O O5 0.87652(19) 0.08779(7) 0.53101(19) 0.0625(4) Uani d . 1 . .
S S1 0.13037(6) 0.13338(2) 0.01515(6) 0.04889(17) Uani d . 1 . .

loop_
_atom_site_aniso_label
_atom_site_aniso_U_11
_atom_site_aniso_U_22
_atom_site_aniso_U_33
_atom_site_aniso_U_12
_atom_site_aniso_U_13
_atom_site_aniso_U_23
C1 0.0357(10) 0.0379(10) 0.0400(10) 0.0011(8) 0.0036(8) -0.0049(8)
C2 0.0447(12) 0.0610(14) 0.0444(11) 0.0025(10) 0.0084(9) 0.0134(10)
C3 0.0369(11) 0.0612(14) 0.0501(12) -0.0020(9) 0.0124(9) 0.0063(10)
C4 0.0336(10) 0.0438(11) 0.0424(10) -0.0017(8) 0.0044(8) -0.0040(9)
C5 0.0387(11) 0.0504(12) 0.0459(11) 0.0025(9) 0.0073(8) 0.0092(9)
C6 0.0348(11) 0.0506(12) 0.0517(12) 0.0004(9) 0.0122(9) 0.0067(9)
C7 0.0353(10) 0.0476(12) 0.0522(12) -0.0024(9) 0.0046(8) -0.0041(9)
C8 0.0364(11) 0.0419(12) 0.0582(12) 0.0028(8) 0.0025(9) 0.0042(9)
C9 0.0480(13) 0.0471(13) 0.0736(15) -0.0006(10) 0.0112(11) 0.0114(11)
C10 0.0536(14) 0.0423(13) 0.0934(18) -0.0078(10) 0.0091(13) -0.0037(12)
C11 0.0488(13) 0.0527(14) 0.0794(16) -0.0030(11) 0.0103(11) -0.0146(12)
C12 0.0592(14) 0.0635(15) 0.0682(15) -0.0128(12) 0.0207(11) -0.0104(12)
C13 0.0540(13) 0.0482(13) 0.0659(14) -0.0130(10) 0.0142(11) -0.0056(11)
C14 0.083(2) 0.0776(19) 0.106(2) -0.0165(16) 0.0240(17) -0.0388(17)
C15 0.0571(14) 0.0541(14) 0.0479(12) -0.0114(11) -0.0028(10) 0.0104(10)
C16 0.0728(17) 0.0799(18) 0.0596(14) 0.0280(14) -0.0006(12) 0.0042(13)
C17 0.091(2) 0.102(2) 0.100(2) 0.0006(17) 0.0533(18) -0.0015(18)
N1 0.0352(9) 0.0432(10) 0.0532(10) -0.0005(7) -0.0017(7) -0.0013(7)
N2 0.0465(10) 0.0578(11) 0.0517(10) 0.0023(8) 0.0088(8) 0.0015(8)
O1 0.0336(8) 0.0704(11) 0.0740(10) -0.0024(7) 0.0121(7) 0.0075(8)
O2 0.0371(8) 0.0679(11) 0.0827(11) 0.0070(7) 0.0059(8) 0.0237(9)
O3 0.0747(11) 0.0672(11) 0.0587(9) 0.0091(8) 0.0173(8) 0.0190(8)
O4 0.0481(9) 0.0665(11) 0.0659(10) 0.0111(7) -0.0123(7) 0.0033(8)
O5 0.0456(9) 0.0688(11) 0.0723(10) 0.0096(7) 0.0055(8) 0.0127(8)
S1 0.0447(3) 0.0511(3) 0.0492(3) 0.0066(2) 0.0007(2) 0.0071(2)

loop_
_atom_type_symbol
_atom_type_description
_atom_type_scat_dispersion_real
_atom_type_scat_dispersion_imag
_atom_type_scat_source
C C 0.0033 0.0016 'International Tables Vol C Tables 4.2.6.8 and 6.1.1.4'
H H 0.0000 0.0000 'International Tables Vol C Tables 4.2.6.8 and 6.1.1.4'
N N 0.0061 0.0033 'International Tables Vol C Tables 4.2.6.8 and 6.1.1.4'
O O 0.0106 0.0060 'International Tables Vol C Tables 4.2.6.8 and 6.1.1.4'
S S 0.1246 0.1234 'International Tables Vol C Tables 4.2.6.8 and 6.1.1.4'

loop_
_geom_angle_atom_site_label_1
_geom_angle_atom_site_label_2
_geom_angle_atom_site_label_3
_geom_angle_site_symmetry_1
_geom_angle_site_symmetry_3
_geom_angle
_geom_angle_publ_flag
C6 C1 C2 . . 119.62(17) ?
C6 C1 N1 . . 118.66(16) ?
C2 C1 N1 . . 121.62(17) ?
C3 C2 C1 . . 120.08(18) ?
C3 C2 H2 . . 120.0 ?
C1 C2 H2 . . 120.0 ?
C2 C3 C4 . . 120.81(18) ?
C2 C3 H3 . . 119.6 ?
C4 C3 H3 . . 119.6 ?
C3 C4 C5 . . 118.68(17) ?
C3 C4 C7 . . 119.61(17) ?
C5 C4 C7 . . 121.68(18) ?
C6 C5 C4 . . 120.87(18) ?
C6 C5 H5 . . 119.6 ?
C4 C5 H5 . . 119.6 ?
C5 C6 C1 . . 119.87(17) ?
C5 C6 H6 . . 120.1 ?
C1 C6 H6 . . 120.1 ?
O1 C7 O2 . . 123.18(18) ?
O1 C7 C4 . . 123.84(19) ?
O2 C7 C4 . . 112.97(16) ?
C13 C8 C9 . . 119.9(2) ?
C13 C8 S1 . . 119.26(16) ?
C9 C8 S1 . . 120.86(17) ?
C10 C9 C8 . . 119.7(2) ?
C10 C9 H9 . . 120.2 ?
C8 C9 H9 . . 120.2 ?
C11 C10 C9 . . 121.2(2) ?
C11 C10 H10 . . 119.4 ?
C9 C10 H10 . . 119.4 ?
C10 C11 C12 . . 118.0(2) ?
C10 C11 C14 . . 121.7(2) ?
C12 C11 C14 . . 120.3(2) ?
C13 C12 C11 . . 121.7(2) ?
C13 C12 H12 . . 119.1 ?
C11 C12 H12 . . 119.1 ?
C12 C13 C8 . . 119.4(2) ?
C12 C13 H13 . . 120.3 ?
C8 C13 H13 . . 120.3 ?
C11 C14 H14A . . 109.5 ?
C11 C14 H14B . . 109.5 ?
H14A C14 H14B . . 109.5 ?
C11 C14 H14C . . 109.5 ?
H14A C14 H14C . . 109.5 ?
H14B C14 H14C . . 109.5 ?
O5 C15 N2 . . 124.8(2) ?
O5 C15 H15 . . 117.6 ?
N2 C15 H15 . . 117.6 ?
N2 C16 H16A . . 109.5 ?
N2 C16 H16B . . 109.5 ?
H16A C16 H16B . . 109.5 ?
N2 C16 H16C . . 109.5 ?
H16A C16 H16C . . 109.5 ?
H16B C16 H16C . . 109.5 ?
N2 C17 H17A . . 109.5 ?
N2 C17 H17B . . 109.5 ?
H17A C17 H17B . . 109.5 ?
N2 C17 H17C . . 109.5 ?
H17A C17 H17C . . 109.5 ?
H17B C17 H17C . . 109.5 ?
C1 N1 S1 . . 124.87(13) ?
C1 N1 H1 . . 117.6 ?
S1 N1 H1 . . 117.6 ?
C15 N2 C16 . . 120.48(18) ?
C15 N2 C17 . . 122.1(2) ?
C16 N2 C17 . . 117.4(2) ?
C7 O2 H2A . . 109.5 ?
O3 S1 O4 . . 119.31(10) ?
O3 S1 N1 . . 109.82(9) ?
O4 S1 N1 . . 104.71(9) ?
O3 S1 C8 . . 107.75(10) ?
O4 S1 C8 . . 108.51(9) ?
N1 S1 C8 . . 106.00(9) ?

loop_
_geom_bond_atom_site_label_1
_geom_bond_atom_site_label_2
_geom_bond_site_symmetry_2
_geom_bond_distance
_geom_bond_publ_flag
C1 C6 . 1.381(3) ?
C1 C2 . 1.384(3) ?
C1 N1 . 1.425(2) ?
C2 C3 . 1.380(3) ?
C2 H2 . 0.9300 ?
C3 C4 . 1.380(3) ?
C3 H3 . 0.9300 ?
C4 C5 . 1.388(2) ?
C4 C7 . 1.485(3) ?
C5 C6 . 1.380(3) ?
C5 H5 . 0.9300 ?
C6 H6 . 0.9300 ?
C7 O1 . 1.211(2) ?
C7 O2 . 1.315(2) ?
C8 C13 . 1.386(3) ?
C8 C9 . 1.386(3) ?
C8 S1 . 1.762(2) ?
C9 C10 . 1.382(3) ?
C9 H9 . 0.9300 ?
C10 C11 . 1.382(3) ?
C10 H10 . 0.9300 ?
C11 C12 . 1.387(3) ?
C11 C14 . 1.512(3) ?
C12 C13 . 1.375(3) ?
C12 H12 . 0.9300 ?
C13 H13 . 0.9300 ?
C14 H14A . 0.9600 ?
C14 H14B . 0.9600 ?
C14 H14C . 0.9600 ?
C15 O5 . 1.224(3) ?
C15 N2 . 1.317(3) ?
C15 H15 . 0.9300 ?
C16 N2 . 1.442(3) ?
C16 H16A . 0.9600 ?
C16 H16B . 0.9600 ?
C16 H16C . 0.9600 ?
C17 N2 . 1.450(3) ?
C17 H17A . 0.9600 ?
C17 H17B . 0.9600 ?
C17 H17C . 0.9600 ?
N1 S1 . 1.6243(17) ?
N1 H1 . 0.8600 ?
O2 H2A . 0.8200 ?
O3 S1 . 1.4266(16) ?
O4 S1 . 1.4291(15) ?

loop_
_geom_hbond_atom_site_label_D
_geom_hbond_atom_site_label_H
_geom_hbond_atom_site_label_A
_geom_hbond_site_symmetry_A
_geom_hbond_distance_DH
_geom_hbond_distance_HA
_geom_hbond_distance_DA
_geom_hbond_angle_DHA
N1 H1 O1 1_455 0.86 2.27 2.903(2) 131
O2 H2A O5 3_756 0.82 1.79 2.598(2) 168
C16 H16C Cg1 1 0.96 2.98 3.576(3) 121

loop_
_geom_torsion_atom_site_label_1
_geom_torsion_atom_site_label_2
_geom_torsion_atom_site_label_3
_geom_torsion_atom_site_label_4
_geom_torsion_site_symmetry_1
_geom_torsion_site_symmetry_2
_geom_torsion_site_symmetry_3
_geom_torsion_site_symmetry_4
_geom_torsion
_geom_torsion_publ_flag
C6 C1 C2 C3 . . . . 1.5(3) ?
N1 C1 C2 C3 . . . . -174.66(19) ?
C1 C2 C3 C4 . . . . 1.0(3) ?
C2 C3 C4 C5 . . . . -2.2(3) ?
C2 C3 C4 C7 . . . . 175.86(19) ?
C3 C4 C5 C6 . . . . 0.9(3) ?
C7 C4 C5 C6 . . . . -177.16(19) ?
C4 C5 C6 C1 . . . . 1.7(3) ?
C2 C1 C6 C5 . . . . -2.9(3) ?
N1 C1 C6 C5 . . . . 173.46(18) ?
C3 C4 C7 O1 . . . . 7.1(3) ?
C5 C4 C7 O1 . . . . -174.9(2) ?
C3 C4 C7 O2 . . . . -172.33(19) ?
C5 C4 C7 O2 . . . . 5.7(3) ?
C13 C8 C9 C10 . . . . -0.8(3) ?
S1 C8 C9 C10 . . . . 177.71(17) ?
C8 C9 C10 C11 . . . . 0.2(3) ?
C9 C10 C11 C12 . . . . 0.6(4) ?
C9 C10 C11 C14 . . . . -179.9(2) ?
C10 C11 C12 C13 . . . . -0.8(4) ?
C14 C11 C12 C13 . . . . 179.6(2) ?
C11 C12 C13 C8 . . . . 0.3(4) ?
C9 C8 C13 C12 . . . . 0.6(3) ?
S1 C8 C13 C12 . . . . -177.99(18) ?
C6 C1 N1 S1 . . . . 135.20(17) ?
C2 C1 N1 S1 . . . . -48.6(2) ?
O5 C15 N2 C16 . . . . -0.3(4) ?
O5 C15 N2 C17 . . . . 178.1(2) ?
C1 N1 S1 O3 . . . . 51.58(18) ?
C1 N1 S1 O4 . . . . -179.18(15) ?
C1 N1 S1 C8 . . . . -64.55(17) ?
C13 C8 S1 O3 . . . . -170.90(16) ?
C9 C8 S1 O3 . . . . 10.6(2) ?
C13 C8 S1 O4 . . . . 58.62(19) ?
C9 C8 S1 O4 . . . . -119.92(17) ?
C13 C8 S1 N1 . . . . -53.38(19) ?
C9 C8 S1 N1 . . . . 128.09(17) ?

loop_
_cod_related_entry_id
_cod_related_entry_database
_cod_related_entry_code
1 ChemSpider 30656649
